data_4334550
loop_
_publ_author_name
'Subramaniam Kuppuswamy'
'Tamara M. Powers'
'Bruce M. Johnson'
'Mark W. Bezpalko'
'Carl K. Brozek'
'Bruce M. Foxman'
'Louise A. Berben'
'Christine M. Thomas'

_publ_section_title
;
 Metal-Metal Interactions in C3-Symmetric Diiron Imido Complexes Linked by
 Phosphinoamide Ligands
;
_journal_name_full 'Inorganic Chemistry'
_journal_page_first 4802
_journal_page_last 4811
_journal_paper_doi 10.1021/ic302108k
_journal_volume 52
_journal_year 2013
_chemical_formula_moiety 'C54 H62 Fe2 N4 P3'
_chemical_formula_sum 'C54 H62 Fe2 N4 P3'
_chemical_formula_weight 971.73
_space_group_IT_number 14
_symmetry_cell_setting monoclinic
_symmetry_space_group_name_Hall '-P 2yn'
_symmetry_space_group_name_H-M 'P 1 21/n 1'
_atom_sites_solution_hydrogens difmap
_atom_sites_solution_primary other
_audit_creation_date 2012-05-25
_audit_creation_method CRYSTALS_ver_14.43
_cell_angle_alpha 90
_cell_angle_beta 91.353(3)
_cell_angle_gamma 90
_cell_formula_units_Z 4
_cell_length_a 15.5760(9)
_cell_length_b 18.7595(9)
_cell_length_c 17.0026(9)
_cell_measurement_reflns_used 6413
_cell_measurement_temperature 120
_cell_measurement_theta_max 28
_cell_measurement_theta_min 3
_cell_volume 4966.7(5)
_computing_cell_refinement 'Apex2 (Bruker AXS, 2006)'
_computing_data_collection 'Apex2 (Bruker AXS, 2006)'
_computing_data_reduction 'Apex2 (Bruker AXS, 2006)'
_computing_molecular_graphics 'CAMERON (Watkin et al., 1996)'
_computing_publication_material 'CRYSTALS (Betteridge et al., 2003)'
_computing_structure_refinement 'CRYSTALS (Betteridge et al., 2003)'
_computing_structure_solution 'Superflip (Palatinus & Chapuis, 2007)'
_diffrn_ambient_temperature 120
_diffrn_measured_fraction_theta_full 0.997
_diffrn_measured_fraction_theta_max 0.997
_diffrn_measurement_device Area
_diffrn_measurement_device_type 'Bruker Kappa Apex2'
_diffrn_measurement_method '\f & \w scans'
_diffrn_radiation_monochromator graphite
_diffrn_radiation_type 'Mo K\a'
_diffrn_radiation_wavelength 0.71073
_diffrn_reflns_av_R_equivalents 0.080
_diffrn_reflns_limit_h_max 20
_diffrn_reflns_limit_h_min -20
_diffrn_reflns_limit_k_max 24
_diffrn_reflns_limit_k_min -24
_diffrn_reflns_limit_l_max 21
_diffrn_reflns_limit_l_min -22
_diffrn_reflns_number 54086
_diffrn_reflns_theta_full 28.042
_diffrn_reflns_theta_max 28.042
_diffrn_reflns_theta_min 1.617
_diffrn_standards_number 0
_exptl_absorpt_coefficient_mu 0.721
_exptl_absorpt_correction_T_max 0.92
_exptl_absorpt_correction_T_min 0.89
_exptl_absorpt_correction_type numerical
_exptl_absorpt_process_details
; 
 Analytical Absorption (De Meulenaer & Tompa, 1965) 
;
_exptl_crystal_colour brown
_exptl_crystal_density_diffrn 1.299
_exptl_crystal_description prism
_exptl_crystal_F_000 2044
_exptl_crystal_size_max 0.180
_exptl_crystal_size_mid 0.160
_exptl_crystal_size_min 0.120
_refine_diff_density_max 0.94
_refine_diff_density_min -0.93
_refine_ls_extinction_method none
_refine_ls_goodness_of_fit_ref 1.0000
_refine_ls_hydrogen_treatment constr
_refine_ls_matrix_type full
_refine_ls_number_parameters 568
_refine_ls_number_reflns 12005
_refine_ls_number_restraints 0
_refine_ls_R_factor_all 0.0832
_refine_ls_R_factor_gt 0.0453
_refine_ls_shift/su_max 0.0014049
_refine_ls_shift/su_mean 0.0000845
_refine_ls_structure_factor_coef Fsqd
_refine_ls_weighting_details
;
 Method= Modified Sheldrick 
 w=1/[\s^2^(F^2^) + ( 0.03P)^2^ + 5.35P] 
 ,where P=(max(Fo^2^,0) + 2Fc^2^)/3 
;
_refine_ls_weighting_scheme calc
_refine_ls_wR_factor_all 0.0898
_refine_ls_wR_factor_gt 0.0802
_refine_ls_wR_factor_ref 0.0898
_reflns_limit_h_max 20
_reflns_limit_h_min -20
_reflns_limit_k_max 24
_reflns_limit_k_min 0
_reflns_limit_l_max 22
_reflns_limit_l_min 0
_reflns_number_gt 8151
_reflns_number_total 12005
_reflns_threshold_expression I>2.0\s(I)
_oxford_diffrn_Wilson_B_factor 0.00
_oxford_diffrn_Wilson_scale 0.00
_oxford_refine_ls_r_factor_ref 0.0832
_oxford_refine_ls_scale 0.080882(10)
_oxford_reflns_number_all 12005
_oxford_reflns_threshold_expression_ref I>-10.0\s(I)
_oxford_structure_analysis_title 'sk_574_0m in P2(1)/n'
_cod_data_source_file ic302108k_si_002_5.cif
_cod_data_source_block 6
_cod_original_sg_symbol_Hall '-P 2yn '
_cod_original_sg_symbol_H-M 'P 1 21/n 1 '
_cod_database_code 4334550

loop_
_symmetry_equiv_pos_as_xyz
x,y,z
-x,-y,-z
-x+1/2,y+1/2,-z+1/2
x+1/2,-y+1/2,z+1/2

loop_
_atom_site_label
_atom_site_type_symbol
_atom_site_fract_x
_atom_site_fract_y
_atom_site_fract_z
_atom_site_U_iso_or_equiv
_atom_site_occupancy
_atom_site_adp_type
_atom_site_refinement_flags_posn
Fe1 Fe 0.66034(2) 0.279905(19) 0.50910(2) 0.0139 1.0000 Uani .
Fe2 Fe 0.82439(2) 0.271054(18) 0.515852(19) 0.0117 1.0000 Uani .
P1 P 0.76882(4) 0.29702(3) 0.39463(4) 0.0126 1.0000 Uani .
P2 P 0.76793(4) 0.35877(3) 0.58896(4) 0.0133 1.0000 Uani .
P3 P 0.75570(4) 0.16946(3) 0.54705(4) 0.0146 1.0000 Uani .
N1 N 0.66739(13) 0.31919(10) 0.40289(11) 0.0141 1.0000 Uani .
N2 N 0.66273(13) 0.35132(11) 0.59199(11) 0.0150 1.0000 Uani .
N3 N 0.65227(13) 0.17734(11) 0.52584(13) 0.0185 1.0000 Uani .
N4 N 0.93111(13) 0.26310(11) 0.52271(11) 0.0140 1.0000 Uani .
C1 C 0.60384(16) 0.33384(13) 0.33977(14) 0.0164 1.0000 Uani .
C2 C 0.59452(18) 0.41322(14) 0.32512(16) 0.0255 1.0000 Uani .
C3 C 0.51800(17) 0.30176(15) 0.36295(15) 0.0232 1.0000 Uani .
C4 C 0.77124(16) 0.22160(13) 0.32544(13) 0.0153 1.0000 Uani .
C5 C 0.70356(17) 0.17313(13) 0.32811(15) 0.0196 1.0000 Uani .
C6 C 0.70251(19) 0.11237(15) 0.28195(16) 0.0272 1.0000 Uani .
C7 C 0.7699(2) 0.09840(15) 0.23325(16) 0.0304 1.0000 Uani .
C8 C 0.83693(19) 0.14576(15) 0.22926(15) 0.0260 1.0000 Uani .
C9 C 0.83772(17) 0.20755(14) 0.27446(14) 0.0200 1.0000 Uani .
C10 C 0.82898(16) 0.36224(13) 0.33725(14) 0.0161 1.0000 Uani .
C11 C 0.80223(17) 0.37977(14) 0.26053(14) 0.0204 1.0000 Uani .
C12 C 0.85029(18) 0.42427(14) 0.21411(15) 0.0236 1.0000 Uani .
C13 C 0.92723(18) 0.45148(14) 0.24300(16) 0.0241 1.0000 Uani .
C14 C 0.95479(18) 0.43546(15) 0.31872(16) 0.0262 1.0000 Uani .
C15 C 0.90573(17) 0.39126(14) 0.36571(15) 0.0204 1.0000 Uani .
C16 C 0.60412(17) 0.39994(14) 0.63183(15) 0.0207 1.0000 Uani .
C17 C 0.58487(19) 0.37284(18) 0.71412(16) 0.0333 1.0000 Uani .
C18 C 0.52176(18) 0.40742(16) 0.58307(16) 0.0268 1.0000 Uani .
C19 C 0.79319(17) 0.44475(13) 0.54399(14) 0.0161 1.0000 Uani .
C20 C 0.72965(18) 0.48221(14) 0.50265(14) 0.0209 1.0000 Uani .
C21 C 0.74836(19) 0.54693(15) 0.46764(15) 0.0255 1.0000 Uani .
C22 C 0.8301(2) 0.57468(15) 0.47229(16) 0.0284 1.0000 Uani .
C23 C 0.89412(19) 0.53714(14) 0.51210(16) 0.0251 1.0000 Uani .
C24 C 0.87600(17) 0.47266(14) 0.54738(14) 0.0191 1.0000 Uani .
C25 C 0.80757(15) 0.37184(13) 0.69089(14) 0.0149 1.0000 Uani .
C26 C 0.82289(18) 0.43898(14) 0.72272(15) 0.0216 1.0000 Uani .
C27 C 0.84523(19) 0.44703(16) 0.80165(15) 0.0274 1.0000 Uani .
C28 C 0.85234(18) 0.38836(16) 0.85004(15) 0.0263 1.0000 Uani .
C29 C 0.83667(17) 0.32105(15) 0.81961(15) 0.0218 1.0000 Uani .
C30 C 0.81473(16) 0.31285(14) 0.74042(14) 0.0176 1.0000 Uani .
C31 C 0.58569(18) 0.12233(15) 0.53360(17) 0.0268 1.0000 Uani .
C32 C 0.5716(2) 0.08052(16) 0.45725(18) 0.0380 1.0000 Uani .
C33 C 0.50271(19) 0.15722(18) 0.5578(2) 0.0412 1.0000 Uani .
C34 C 0.76381(17) 0.14406(13) 0.65146(14) 0.0170 1.0000 Uani .
C35 C 0.69668(19) 0.15910(14) 0.70154(16) 0.0249 1.0000 Uani .
C36 C 0.7026(2) 0.14242(16) 0.78114(16) 0.0316 1.0000 Uani .
C37 C 0.7754(2) 0.11046(15) 0.81172(17) 0.0328 1.0000 Uani .
C38 C 0.8427(2) 0.09454(16) 0.76283(17) 0.0321 1.0000 Uani .
C39 C 0.83748(18) 0.11153(14) 0.68337(16) 0.0232 1.0000 Uani .
C40 C 0.80129(17) 0.08870(14) 0.50288(15) 0.0192 1.0000 Uani .
C41 C 0.7744(2) 0.02152(15) 0.52529(19) 0.0358 1.0000 Uani .
C42 C 0.8087(2) -0.03937(16) 0.4925(2) 0.0436 1.0000 Uani .
C43 C 0.8704(2) -0.03446(17) 0.43693(19) 0.0415 1.0000 Uani .
C44 C 0.8975(2) 0.03176(17) 0.4136(2) 0.0460 1.0000 Uani .
C45 C 0.8638(2) 0.09309(16) 0.44678(17) 0.0317 1.0000 Uani .
C46 C 1.01832(16) 0.25438(13) 0.53043(14) 0.0139 1.0000 Uani .
C47 C 1.06013(16) 0.26280(13) 0.60541(13) 0.0147 1.0000 Uani .
C48 C 1.14838(16) 0.25289(13) 0.61212(14) 0.0162 1.0000 Uani .
C49 C 1.19831(16) 0.23662(13) 0.54789(14) 0.0164 1.0000 Uani .
C50 C 1.15680(16) 0.22956(14) 0.47465(15) 0.0184 1.0000 Uani .
C51 C 1.06918(16) 0.23729(13) 0.46452(14) 0.0165 1.0000 Uani .
C52 C 1.00864(16) 0.28475(15) 0.67430(14) 0.0224 1.0000 Uani .
C53 C 1.29404(16) 0.22869(16) 0.55635(16) 0.0269 1.0000 Uani .
C54 C 1.02904(17) 0.22819(16) 0.38419(14) 0.0265 1.0000 Uani .
H11 H 0.6217 0.3107 0.2907 0.0197 1.0000 Uiso R
H21 H 0.6493 0.4346 0.3158 0.0376 1.0000 Uiso R
H22 H 0.5570 0.4225 0.2799 0.0376 1.0000 Uiso R
H23 H 0.5704 0.4361 0.3712 0.0374 1.0000 Uiso R
H31 H 0.5226 0.2507 0.3710 0.0346 1.0000 Uiso R
H32 H 0.4743 0.3113 0.3228 0.0347 1.0000 Uiso R
H33 H 0.5007 0.3239 0.4114 0.0351 1.0000 Uiso R
H51 H 0.6589 0.1829 0.3620 0.0241 1.0000 Uiso R
H61 H 0.6556 0.0809 0.2845 0.0329 1.0000 Uiso R
H71 H 0.7704 0.0563 0.2022 0.0358 1.0000 Uiso R
H81 H 0.8823 0.1373 0.1952 0.0310 1.0000 Uiso R
H91 H 0.8824 0.2394 0.2707 0.0234 1.0000 Uiso R
H111 H 0.7510 0.3606 0.2398 0.0242 1.0000 Uiso R
H121 H 0.8299 0.4358 0.1636 0.0278 1.0000 Uiso R
H131 H 0.9604 0.4810 0.2111 0.0290 1.0000 Uiso R
H141 H 1.0066 0.4530 0.3380 0.0306 1.0000 Uiso R
H151 H 0.9247 0.3805 0.4174 0.0242 1.0000 Uiso R
H161 H 0.6313 0.4470 0.6370 0.0249 1.0000 Uiso R
H171 H 0.6370 0.3680 0.7448 0.0494 1.0000 Uiso R
H172 H 0.5475 0.4048 0.7411 0.0497 1.0000 Uiso R
H173 H 0.5578 0.3260 0.7101 0.0499 1.0000 Uiso R
H181 H 0.5345 0.4262 0.5319 0.0394 1.0000 Uiso R
H182 H 0.4840 0.4393 0.6084 0.0394 1.0000 Uiso R
H183 H 0.4929 0.3614 0.5775 0.0396 1.0000 Uiso R
H201 H 0.6744 0.4637 0.5000 0.0240 1.0000 Uiso R
H211 H 0.7045 0.5718 0.4404 0.0309 1.0000 Uiso R
H221 H 0.8430 0.6182 0.4480 0.0342 1.0000 Uiso R
H231 H 0.9495 0.5551 0.5160 0.0294 1.0000 Uiso R
H241 H 0.9201 0.4471 0.5734 0.0229 1.0000 Uiso R
H261 H 0.8186 0.4800 0.6910 0.0255 1.0000 Uiso R
H271 H 0.8557 0.4922 0.8220 0.0329 1.0000 Uiso R
H281 H 0.8682 0.3937 0.9029 0.0323 1.0000 Uiso R
H291 H 0.8406 0.2811 0.8525 0.0259 1.0000 Uiso R
H301 H 0.8057 0.2669 0.7192 0.0204 1.0000 Uiso R
H311 H 0.6031 0.0887 0.5757 0.0317 1.0000 Uiso R
H321 H 0.6265 0.0600 0.4392 0.0571 1.0000 Uiso R
H322 H 0.5473 0.1120 0.4164 0.0562 1.0000 Uiso R
H323 H 0.5313 0.0422 0.4658 0.0566 1.0000 Uiso R
H331 H 0.5112 0.1837 0.6088 0.0596 1.0000 Uiso R
H332 H 0.4589 0.1213 0.5644 0.0613 1.0000 Uiso R
H333 H 0.4833 0.1913 0.5176 0.0617 1.0000 Uiso R
H351 H 0.6474 0.1815 0.6818 0.0296 1.0000 Uiso R
H361 H 0.6570 0.1533 0.8137 0.0379 1.0000 Uiso R
H371 H 0.7807 0.0987 0.8653 0.0389 1.0000 Uiso R
H381 H 0.8913 0.0719 0.7829 0.0375 1.0000 Uiso R
H391 H 0.8836 0.1007 0.6509 0.0275 1.0000 Uiso R
H411 H 0.7314 0.0172 0.5623 0.0436 1.0000 Uiso R
H421 H 0.7894 -0.0837 0.5092 0.0522 1.0000 Uiso R
H431 H 0.8931 -0.0762 0.4157 0.0498 1.0000 Uiso R
H441 H 0.9400 0.0354 0.3758 0.0553 1.0000 Uiso R
H451 H 0.8826 0.1372 0.4299 0.0386 1.0000 Uiso R
H481 H 1.1745 0.2575 0.6613 0.0188 1.0000 Uiso R
H501 H 1.1897 0.2183 0.4304 0.0211 1.0000 Uiso R
H521 H 1.0442 0.2904 0.7217 0.0341 1.0000 Uiso R
H522 H 0.9801 0.3296 0.6647 0.0343 1.0000 Uiso R
H523 H 0.9642 0.2499 0.6844 0.0337 1.0000 Uiso R
H531 H 1.3150 0.1922 0.5233 0.0421 1.0000 Uiso R
H532 H 1.3217 0.2725 0.5434 0.0413 1.0000 Uiso R
H533 H 1.3107 0.2183 0.6089 0.0413 1.0000 Uiso R
H541 H 1.0704 0.2354 0.3437 0.0396 1.0000 Uiso R
H542 H 0.9839 0.2606 0.3753 0.0400 1.0000 Uiso R
H543 H 1.0063 0.1814 0.3782 0.0402 1.0000 Uiso R

loop_
_atom_site_aniso_label
_atom_site_aniso_U_11
_atom_site_aniso_U_22
_atom_site_aniso_U_33
_atom_site_aniso_U_23
_atom_site_aniso_U_13
_atom_site_aniso_U_12
Fe1 0.01097(18) 0.01485(18) 0.01596(17) 0.00240(15) 0.00080(13) 0.00064(15)
Fe2 0.00920(18) 0.01353(17) 0.01238(16) 0.00053(14) -0.00017(13) 0.00026(14)
P1 0.0114(3) 0.0136(3) 0.0129(3) -0.0001(2) -0.0006(2) -0.0010(2)
P2 0.0134(3) 0.0144(3) 0.0122(3) 0.0006(2) 0.0012(2) 0.0008(3)
P3 0.0126(3) 0.0132(3) 0.0181(3) 0.0024(3) 0.0003(3) 0.0003(3)
N1 0.0117(11) 0.0154(11) 0.0152(10) 0.0004(8) -0.0007(8) -0.0003(9)
N2 0.0106(11) 0.0181(11) 0.0164(10) 0.0007(9) 0.0025(8) 0.0029(9)
N3 0.0121(11) 0.0158(11) 0.0276(12) 0.0079(9) -0.0004(9) -0.0029(9)
N4 0.0136(11) 0.0152(11) 0.0131(10) 0.0001(8) 0.0006(8) 0.0007(8)
C1 0.0125(13) 0.0193(13) 0.0173(12) 0.0019(10) -0.0052(10) 0.0019(10)
C2 0.0229(16) 0.0239(15) 0.0293(15) 0.0081(12) -0.0066(12) 0.0027(12)
C3 0.0168(14) 0.0281(15) 0.0247(14) 0.0024(12) -0.0026(11) 0.0009(12)
C4 0.0172(13) 0.0149(12) 0.0138(11) -0.0003(10) -0.0027(9) 0.0030(11)
C5 0.0223(15) 0.0168(13) 0.0195(13) -0.0004(11) -0.0005(11) 0.0002(11)
C6 0.0333(18) 0.0195(14) 0.0285(15) -0.0030(12) -0.0040(13) -0.0047(13)
C7 0.0407(19) 0.0239(15) 0.0262(15) -0.0081(12) -0.0053(13) 0.0063(14)
C8 0.0265(16) 0.0330(16) 0.0185(13) -0.0054(12) 0.0001(11) 0.0110(13)
C9 0.0172(14) 0.0263(15) 0.0162(12) -0.0029(11) -0.0033(10) 0.0035(11)
C10 0.0145(13) 0.0165(13) 0.0175(12) -0.0022(10) 0.0035(10) 0.0003(10)
C11 0.0205(15) 0.0235(14) 0.0172(13) 0.0012(11) -0.0003(11) -0.0025(11)
C12 0.0303(17) 0.0227(15) 0.0178(13) 0.0066(11) 0.0030(12) 0.0026(12)
C13 0.0250(16) 0.0209(14) 0.0267(15) 0.0052(12) 0.0085(12) -0.0013(12)
C14 0.0216(16) 0.0301(16) 0.0271(15) 0.0019(12) 0.0027(12) -0.0092(12)
C15 0.0201(15) 0.0240(14) 0.0171(13) -0.0025(11) -0.0005(11) -0.0040(11)
C16 0.0182(14) 0.0223(14) 0.0218(14) -0.0005(11) 0.0063(11) 0.0043(11)
C17 0.0225(17) 0.056(2) 0.0220(15) 0.0030(14) 0.0083(12) 0.0094(15)
C18 0.0226(16) 0.0319(16) 0.0262(15) 0.0064(13) 0.0069(12) 0.0117(13)
C19 0.0209(14) 0.0148(12) 0.0127(12) -0.0021(10) 0.0026(10) 0.0010(11)
C20 0.0241(16) 0.0241(14) 0.0146(13) -0.0007(11) 0.0009(11) 0.0012(12)
C21 0.0348(18) 0.0228(14) 0.0189(14) 0.0079(11) 0.0021(12) 0.0059(13)
C22 0.044(2) 0.0181(14) 0.0236(15) 0.0054(12) 0.0087(13) -0.0042(13)
C23 0.0264(16) 0.0213(14) 0.0278(15) -0.0012(12) 0.0046(12) -0.0081(12)
C24 0.0200(15) 0.0214(14) 0.0160(13) -0.0007(11) 0.0001(10) -0.0005(11)
C25 0.0102(13) 0.0210(13) 0.0137(12) -0.0017(10) 0.0032(9) 0.0019(10)
C26 0.0265(16) 0.0207(14) 0.0179(13) 0.0006(11) 0.0040(11) 0.0022(12)
C27 0.0343(18) 0.0281(16) 0.0199(14) -0.0080(12) 0.0003(12) -0.0015(13)
C28 0.0273(16) 0.0384(17) 0.0133(13) -0.0018(12) 0.0003(11) 0.0026(13)
C29 0.0177(15) 0.0301(15) 0.0177(13) 0.0049(11) 0.0027(11) 0.0054(12)
C30 0.0155(14) 0.0193(13) 0.0180(13) -0.0019(10) 0.0046(10) 0.0014(11)
C31 0.0182(15) 0.0258(15) 0.0363(16) 0.0147(13) -0.0015(12) -0.0037(12)
C32 0.037(2) 0.0331(18) 0.0433(19) 0.0123(15) -0.0140(15) -0.0199(15)
C33 0.0187(17) 0.048(2) 0.057(2) 0.0245(17) 0.0054(15) -0.0026(15)
C34 0.0184(14) 0.0128(12) 0.0196(13) 0.0029(10) -0.0009(10) -0.0010(10)
C35 0.0265(16) 0.0204(14) 0.0278(15) 0.0017(12) 0.0035(12) 0.0010(12)
C36 0.042(2) 0.0293(16) 0.0241(15) -0.0008(13) 0.0104(14) -0.0059(14)
C37 0.051(2) 0.0278(16) 0.0195(14) 0.0055(12) -0.0024(14) -0.0174(15)
C38 0.0355(19) 0.0287(16) 0.0313(16) 0.0100(13) -0.0146(14) -0.0085(14)
C39 0.0185(15) 0.0236(14) 0.0273(15) 0.0063(12) -0.0021(11) -0.0011(12)
C40 0.0188(15) 0.0169(13) 0.0216(14) -0.0010(11) -0.0029(11) 0.0023(11)
C41 0.0371(19) 0.0188(15) 0.052(2) -0.0025(14) 0.0192(16) -0.0059(14)
C42 0.054(2) 0.0161(15) 0.061(2) -0.0052(15) 0.0149(18) -0.0035(15)
C43 0.053(2) 0.0249(17) 0.047(2) -0.0073(15) 0.0098(17) 0.0126(16)
C44 0.055(2) 0.0335(19) 0.051(2) 0.0040(16) 0.0294(18) 0.0168(17)
C45 0.0353(18) 0.0222(15) 0.0380(17) 0.0018(13) 0.0112(14) 0.0072(14)
C46 0.0114(13) 0.0148(12) 0.0154(12) 0.0007(10) 0.0018(9) -0.0004(10)
C47 0.0146(13) 0.0149(12) 0.0146(12) 0.0032(10) -0.0013(10) 0.0010(10)
C48 0.0138(13) 0.0171(13) 0.0174(12) 0.0038(10) -0.0046(10) 0.0016(10)
C49 0.0119(13) 0.0162(13) 0.0211(13) 0.0032(10) -0.0008(10) 0.0019(10)
C50 0.0147(13) 0.0202(13) 0.0205(13) -0.0017(11) 0.0047(10) 0.0024(11)
C51 0.0141(13) 0.0177(13) 0.0177(12) -0.0012(10) 0.0003(10) -0.0006(10)
C52 0.0156(14) 0.0354(16) 0.0161(12) 0.0002(12) -0.0008(10) 0.0036(12)
C53 0.0105(13) 0.0394(17) 0.0307(15) -0.0026(14) -0.0010(11) 0.0048(13)
C54 0.0195(15) 0.0426(18) 0.0174(13) -0.0064(13) 0.0016(11) 0.0024(13)

loop_
_atom_type_symbol
_atom_type_scat_dispersion_real
_atom_type_scat_dispersion_imag
_atom_type_scat_Cromer_Mann_a1
_atom_type_scat_Cromer_Mann_b1
_atom_type_scat_Cromer_Mann_a2
_atom_type_scat_Cromer_Mann_b2
_atom_type_scat_Cromer_Mann_a3
_atom_type_scat_Cromer_Mann_b3
_atom_type_scat_Cromer_Mann_a4
_atom_type_scat_Cromer_Mann_b4
_atom_type_scat_Cromer_Mann_c
_atom_type_scat_source
C 0.0033 0.0016 2.3100 20.8439 1.0200 10.2075 1.5886 0.5687 0.8650 51.6512 0.2156 'International Tables Vol C 4.2.6.8 and 6.1.1.4'
H 0.0000 0.0000 0.4930 10.5109 0.3229 26.1257 0.1402 3.1424 0.0408 57.7998 0.0030 'International Tables Vol C 4.2.6.8 and 6.1.1.4'
N 0.0061 0.0033 12.2126 0.0057 3.1322 9.8933 2.0125 28.9975 1.1663 0.5826 -11.5290 'International Tables Vol C 4.2.6.8 and 6.1.1.4'
P 0.1023 0.0942 6.4345 1.9067 4.1791 27.1570 1.7800 0.5260 1.4908 68.1645 1.1149 'International Tables Vol C 4.2.6.8 and 6.1.1.4'
Fe 0.3463 0.8444 11.7695 4.7611 7.3573 0.3072 3.5222 15.3535 2.3045 76.8805 1.0369 'International Tables Vol C 4.2.6.8 and 6.1.1.4'

loop_
_geom_angle_atom_site_label_1
_geom_angle_atom_site_label_2
_geom_angle_atom_site_label_3
_geom_angle
_geom_angle_publ_flag
Fe2 Fe1 P1 51.866(17) yes
Fe2 Fe1 P2 51.831(17) yes
P1 Fe1 P2 84.22(2) yes
Fe2 Fe1 P3 51.580(18) yes
P1 Fe1 P3 84.74(2) yes
P2 Fe1 P3 88.09(2) yes
Fe2 Fe1 N1 89.32(6) yes
P1 Fe1 N1 38.63(6) yes
P2 Fe1 N1 102.63(6) yes
P3 Fe1 N1 118.77(6) yes
Fe2 Fe1 N2 90.58(6) yes
P1 Fe1 N2 116.82(6) yes
P2 Fe1 N2 39.35(6) yes
P3 Fe1 N2 111.42(6) yes
N1 Fe1 N2 114.15(8) yes
Fe2 Fe1 N3 89.84(6) yes
P1 Fe1 N3 105.88(7) yes
P2 Fe1 N3 121.96(7) yes
P3 Fe1 N3 38.92(6) yes
N1 Fe1 N3 120.79(9) yes
N2 Fe1 N3 125.06(9) yes
Fe1 Fe2 P1 65.58(2) yes
Fe1 Fe2 P2 64.87(2) yes
P1 Fe2 P2 101.47(3) yes
Fe1 Fe2 P3 65.59(2) yes
P1 Fe2 P3 102.83(3) yes
P2 Fe2 P3 107.09(3) yes
Fe1 Fe2 N4 177.99(7) yes
P1 Fe2 N4 116.12(7) yes
P2 Fe2 N4 115.30(7) yes
P3 Fe2 N4 112.65(7) yes
Fe1 P1 Fe2 62.556(19) yes
Fe1 P1 N1 48.01(7) yes
Fe2 P1 N1 108.88(7) yes
Fe1 P1 C4 113.75(8) yes
Fe2 P1 C4 113.72(8) yes
N1 P1 C4 106.46(11) yes
Fe1 P1 C10 145.13(8) yes
Fe2 P1 C10 115.92(8) yes
N1 P1 C10 112.38(11) yes
C4 P1 C10 98.87(11) yes
Fe1 P2 Fe2 63.30(2) yes
Fe1 P2 N2 48.48(7) yes
Fe2 P2 N2 110.91(8) yes
Fe1 P2 C19 115.22(8) yes
Fe2 P2 C19 108.81(8) yes
N2 P2 C19 108.15(11) yes
Fe1 P2 C25 140.00(8) yes
Fe2 P2 C25 119.31(8) yes
N2 P2 C25 107.07(11) yes
C19 P2 C25 101.82(11) yes
Fe1 P3 Fe2 62.83(2) yes
Fe1 P3 N3 47.96(7) yes
Fe2 P3 N3 109.83(8) yes
Fe1 P3 C34 117.90(8) yes
Fe2 P3 C34 115.07(8) yes
N3 P3 C34 106.18(11) yes
Fe1 P3 C40 140.53(8) yes
Fe2 P3 C40 114.19(9) yes
N3 P3 C40 111.65(12) yes
C34 P3 C40 99.33(11) yes
Fe1 N1 P1 93.37(9) yes
Fe1 N1 C1 133.92(16) yes
P1 N1 C1 128.15(17) yes
Fe1 N2 P2 92.17(9) yes
Fe1 N2 C16 139.59(17) yes
P2 N2 C16 126.31(17) yes
Fe1 N3 P3 93.12(10) yes
Fe1 N3 C31 138.89(17) yes
P3 N3 C31 127.19(17) yes
Fe2 N4 C46 177.72(18) yes
N1 C1 C2 111.3(2) yes
N1 C1 C3 108.5(2) yes
C2 C1 C3 110.4(2) yes
N1 C1 H11 109.7 no
C2 C1 H11 108.7 no
C3 C1 H11 108.2 no
C1 C2 H21 110.8 no
C1 C2 H22 111.1 no
H21 C2 H22 108.4 no
C1 C2 H23 109.7 no
H21 C2 H23 108.1 no
H22 C2 H23 108.7 no
C1 C3 H31 111.3 no
C1 C3 H32 110.5 no
H31 C3 H32 109.3 no
C1 C3 H33 108.3 no
H31 C3 H33 109.0 no
H32 C3 H33 108.4 no
P1 C4 C5 116.98(18) yes
P1 C4 C9 124.78(19) yes
C5 C4 C9 118.1(2) yes
C4 C5 C6 121.2(3) yes
C4 C5 H51 117.9 no
C6 C5 H51 120.9 no
C5 C6 C7 119.9(3) yes
C5 C6 H61 119.3 no
C7 C6 H61 120.8 no
C6 C7 C8 119.8(3) yes
C6 C7 H71 120.5 no
C8 C7 H71 119.6 no
C7 C8 C9 120.6(3) yes
C7 C8 H81 120.4 no
C9 C8 H81 119.0 no
C4 C9 C8 120.4(3) yes
C4 C9 H91 119.7 no
C8 C9 H91 119.9 no
P1 C10 C11 120.50(19) yes
P1 C10 C15 121.44(19) yes
C11 C10 C15 117.9(2) yes
C10 C11 C12 121.4(2) yes
C10 C11 H111 119.5 no
C12 C11 H111 119.1 no
C11 C12 C13 119.8(2) yes
C11 C12 H121 119.2 no
C13 C12 H121 121.0 no
C12 C13 C14 119.9(2) yes
C12 C13 H131 119.7 no
C14 C13 H131 120.3 no
C13 C14 C15 120.1(3) yes
C13 C14 H141 120.2 no
C15 C14 H141 119.7 no
C14 C15 C10 120.8(2) yes
C14 C15 H151 120.0 no
C10 C15 H151 119.2 no
N2 C16 C17 110.7(2) yes
N2 C16 C18 109.4(2) yes
C17 C16 C18 110.5(2) yes
N2 C16 H161 109.2 no
C17 C16 H161 108.1 no
C18 C16 H161 108.8 no
C16 C17 H171 110.4 no
C16 C17 H172 111.4 no
H171 C17 H172 108.3 no
C16 C17 H173 109.2 no
H171 C17 H173 108.2 no
H172 C17 H173 109.2 no
C16 C18 H181 109.8 no
C16 C18 H182 109.6 no
H181 C18 H182 108.7 no
C16 C18 H183 110.6 no
H181 C18 H183 109.9 no
H182 C18 H183 108.2 no
P2 C19 C20 119.9(2) yes
P2 C19 C24 121.46(19) yes
C20 C19 C24 118.6(2) yes
C19 C20 C21 120.3(3) yes
C19 C20 H201 119.0 no
C21 C20 H201 120.7 no
C20 C21 C22 120.7(3) yes
C20 C21 H211 119.3 no
C22 C21 H211 120.0 no
C21 C22 C23 119.3(3) yes
C21 C22 H221 120.7 no
C23 C22 H221 119.9 no
C22 C23 C24 120.4(3) yes
C22 C23 H231 120.5 no
C24 C23 H231 119.1 no
C19 C24 C23 120.6(3) yes
C19 C24 H241 119.6 no
C23 C24 H241 119.8 no
P2 C25 C26 122.53(19) yes
P2 C25 C30 118.89(19) yes
C26 C25 C30 118.3(2) yes
C25 C26 C27 120.8(2) yes
C25 C26 H261 120.6 no
C27 C26 H261 118.6 no
C26 C27 C28 120.4(3) yes
C26 C27 H271 119.9 no
C28 C27 H271 119.7 no
C27 C28 C29 119.7(2) yes
C27 C28 H281 120.4 no
C29 C28 H281 120.0 no
C28 C29 C30 120.0(2) yes
C28 C29 H291 119.8 no
C30 C29 H291 120.2 no
C25 C30 C29 120.8(2) yes
C25 C30 H301 119.0 no
C29 C30 H301 120.2 no
N3 C31 C32 111.8(2) yes
N3 C31 C33 109.2(2) yes
C32 C31 C33 110.3(3) yes
N3 C31 H311 109.4 no
C32 C31 H311 108.6 no
C33 C31 H311 107.5 no
C31 C32 H321 110.7 no
C31 C32 H322 109.7 no
H321 C32 H322 109.6 no
C31 C32 H323 109.6 no
H321 C32 H323 109.0 no
H322 C32 H323 108.2 no
C31 C33 H331 110.6 no
C31 C33 H332 109.8 no
H331 C33 H332 108.9 no
C31 C33 H333 110.2 no
H331 C33 H333 108.1 no
H332 C33 H333 109.1 no
P3 C34 C35 120.1(2) yes
P3 C34 C39 121.6(2) yes
C35 C34 C39 118.2(2) yes
C34 C35 C36 121.1(3) yes
C34 C35 H351 119.7 no
C36 C35 H351 119.2 no
C35 C36 C37 120.1(3) yes
C35 C36 H361 119.6 no
C37 C36 H361 120.3 no
C36 C37 C38 119.7(3) yes
C36 C37 H371 121.5 no
C38 C37 H371 118.7 no
C37 C38 C39 120.5(3) yes
C37 C38 H381 120.1 no
C39 C38 H381 119.4 no
C34 C39 C38 120.4(3) yes
C34 C39 H391 119.9 no
C38 C39 H391 119.7 no
P3 C40 C41 121.0(2) yes
P3 C40 C45 121.2(2) yes
C41 C40 C45 117.8(3) yes
C40 C41 C42 121.3(3) yes
C40 C41 H411 119.4 no
C42 C41 H411 119.3 no
C41 C42 C43 120.5(3) yes
C41 C42 H421 119.0 no
C43 C42 H421 120.6 no
C42 C43 C44 119.1(3) yes
C42 C43 H431 119.3 no
C44 C43 H431 121.6 no
C43 C44 C45 120.7(3) yes
C43 C44 H441 119.5 no
C45 C44 H441 119.9 no
C44 C45 C40 120.7(3) yes
C44 C45 H451 119.3 no
C40 C45 H451 120.0 no
N4 C46 C47 120.2(2) yes
N4 C46 C51 121.3(2) yes
C47 C46 C51 118.5(2) yes
C46 C47 C48 119.2(2) yes
C46 C47 C52 119.3(2) yes
C48 C47 C52 121.4(2) yes
C47 C48 C49 122.4(2) yes
C47 C48 H481 118.4 no
C49 C48 H481 119.2 no
C48 C49 C50 117.8(2) yes
C48 C49 C53 121.3(2) yes
C50 C49 C53 120.9(2) yes
C49 C50 C51 122.5(2) yes
C49 C50 H501 118.9 no
C51 C50 H501 118.6 no
C46 C51 C50 119.5(2) yes
C46 C51 C54 121.0(2) yes
C50 C51 C54 119.5(2) yes
C47 C52 H521 111.9 no
C47 C52 H522 111.2 no
H521 C52 H522 107.3 no
C47 C52 H523 110.6 no
H521 C52 H523 108.8 no
H522 C52 H523 106.8 no
C49 C53 H531 111.7 no
C49 C53 H532 110.2 no
H531 C53 H532 108.7 no
C49 C53 H533 111.1 no
H531 C53 H533 108.7 no
H532 C53 H533 106.2 no
C51 C54 H541 111.3 no
C51 C54 H542 111.5 no
H541 C54 H542 107.8 no
C51 C54 H543 110.4 no
H541 C54 H543 107.9 no
H542 C54 H543 107.7 no

loop_
_geom_bond_atom_site_label_1
_geom_bond_atom_site_label_2
_geom_bond_distance
_geom_bond_publ_flag
Fe1 Fe2 2.5605(5) yes
Fe1 P1 2.6271(7) yes
Fe1 P2 2.5949(7) yes
Fe1 P3 2.6210(7) yes
Fe1 N1 1.9558(19) yes
Fe1 N2 1.944(2) yes
Fe1 N3 1.949(2) yes
Fe2 P1 2.2694(7) yes
Fe2 P2 2.2533(7) yes
Fe2 P3 2.2550(7) yes
Fe2 N4 1.670(2) yes
P1 N1 1.643(2) yes
P1 C4 1.841(2) yes
P1 C10 1.836(3) yes
P2 N2 1.647(2) yes
P2 C19 1.832(3) yes
P2 C25 1.842(2) yes
P3 N3 1.649(2) yes
P3 C34 1.840(3) yes
P3 C40 1.841(3) yes
N1 C1 1.469(3) yes
N2 C16 1.468(3) yes
N3 C31 1.471(3) yes
N4 C46 1.372(3) yes
C1 C2 1.516(4) yes
C1 C3 1.527(3) yes
C1 H11 0.986 no
C2 H21 0.960 no
C2 H22 0.971 no
C2 H23 0.976 no
C3 H31 0.970 no
C3 H32 0.969 no
C3 H33 0.966 no
C4 C5 1.394(3) yes
C4 C9 1.391(3) yes
C5 C6 1.384(4) yes
C5 H51 0.932 no
C6 C7 1.377(4) yes
C6 H61 0.941 no
C7 C8 1.374(4) yes
C7 H71 0.950 no
C8 C9 1.391(4) yes
C8 H81 0.938 no
C9 H91 0.920 no
C10 C11 1.399(3) yes
C10 C15 1.390(3) yes
C11 C12 1.381(4) yes
C11 H111 0.936 no
C12 C13 1.382(4) yes
C12 H121 0.934 no
C13 C14 1.381(4) yes
C13 H131 0.938 no
C14 C15 1.392(4) yes
C14 H141 0.925 no
C15 H151 0.942 no
C16 C17 1.525(4) yes
C16 C18 1.517(4) yes
C16 H161 0.982 no
C17 H171 0.960 no
C17 H172 0.960 no
C17 H173 0.976 no
C18 H181 0.964 no
C18 H182 0.950 no
C18 H183 0.978 no
C19 C20 1.391(3) yes
C19 C24 1.392(4) yes
C20 C21 1.386(4) yes
C20 H201 0.928 no
C21 C22 1.377(4) yes
C21 H211 0.941 no
C22 C23 1.384(4) yes
C22 H221 0.939 no
C23 C24 1.382(4) yes
C23 H231 0.927 no
C24 H241 0.939 no
C25 C26 1.389(3) yes
C25 C30 1.394(3) yes
C26 C27 1.387(4) yes
C26 H261 0.940 no
C27 C28 1.377(4) yes
C27 H271 0.928 no
C28 C29 1.384(4) yes
C28 H281 0.932 no
C29 C30 1.390(3) yes
C29 H291 0.936 no
C30 H301 0.943 no
C31 C32 1.528(4) yes
C31 C33 1.514(4) yes
C31 H311 0.987 no
C32 H321 0.993 no
C32 H322 0.980 no
C32 H323 0.968 no
C33 H331 1.004 no
C33 H332 0.968 no
C33 H333 0.979 no
C34 C35 1.393(4) yes
C34 C39 1.398(3) yes
C35 C36 1.390(4) yes
C35 H351 0.930 no
C36 C37 1.374(4) yes
C36 H361 0.933 no
C37 C38 1.386(4) yes
C37 H371 0.939 no
C38 C39 1.389(4) yes
C38 H381 0.926 no
C39 H391 0.938 no
C40 C41 1.384(4) yes
C40 C45 1.382(4) yes
C41 C42 1.383(4) yes
C41 H411 0.933 no
C42 C43 1.367(4) yes
C42 H421 0.931 no
C43 C44 1.374(4) yes
C43 H431 0.935 no
C44 C45 1.390(4) yes
C44 H441 0.937 no
C45 H451 0.926 no
C46 C47 1.426(3) yes
C46 C51 1.424(3) yes
C47 C48 1.389(3) yes
C47 C52 1.493(3) yes
C48 C49 1.389(3) yes
C48 H481 0.925 no
C49 C50 1.396(3) yes
C49 C53 1.502(3) yes
C50 C51 1.379(3) yes
C50 H501 0.943 no
C51 C54 1.498(3) yes
C52 H521 0.973 no
C52 H522 0.964 no
C52 H523 0.970 no
C53 H531 0.948 no
C53 H532 0.956 no
C53 H533 0.944 no
C54 H541 0.963 no
C54 H542 0.939 no
C54 H543 0.951 no
